data_2003316
loop_
_publ_author_name
'Lynch, V. M.'
'Fairhurst, R. A.'
'Iliadis, T. N.'
'Magnus, P.'
'Davis, B. E.'

_publ_section_title
;
 Two [7.3.1]Azabicyclo-<i>z</i>-3-ene-1,5-diyne Analogues of Dynemicin
 A
;
_journal_issue 4
_journal_name_full 'Acta Crystallographica Section C'
_journal_page_first 782
_journal_page_last 786
_journal_paper_doi 10.1107/S0108270194010231
_journal_volume 51
_journal_year 1995
_chemical_formula_moiety 'C40 H34 N2 O9'
_chemical_formula_sum 'C40 H34 N2 O9'
_chemical_formula_weight 686.72
_chemical_name_systematic
;
(N-[Methoxy)carbonyl]-15-keto-13-methoxy-10-aza-14a,
10a-benzobicyclo[7.3.1]tridec-3,7-diyn-5-ene)
;
_space_group_IT_number 2
_symmetry_cell_setting triclinic
_symmetry_space_group_name_Hall '-P 1'
_symmetry_space_group_name_H-M 'P -1'
_cell_angle_alpha 72.34(2)
_cell_angle_beta 72.07(2)
_cell_angle_gamma 71.82(2)
_cell_formula_units_Z 2
_cell_length_a 10.734(3)
_cell_length_b 13.096(4)
_cell_length_c 13.712(4)
_cell_measurement_reflns_used 28
_cell_measurement_temperature 188(1)
_cell_measurement_theta_max 12.0
_cell_measurement_theta_min 8.2
_cell_volume 1695.9(9)
_computing_cell_refinement 'P3/V Data Collection Software (Siemens, 1989)'
_computing_data_collection 'P3/V Data Collection Software (Siemens, 1989)'
_computing_data_reduction 'SHELXTL-Plus (Sheldrick, 1991)'
_computing_molecular_graphics 'SHELXTL-Plus (Sheldrick, 1991)'
_computing_publication_material
;
MPLN (Cordes, 1983) and
FUER (Larson, 1982)
;
_computing_structure_refinement 'SHELXTL-Plus (Sheldrick, 1991)'
_computing_structure_solution
;
MPLN (Cordes, 1983) and
FUER (Larson, 1982)
;
_diffrn_ambient_temperature 188.0(10)
_diffrn_measurement_device 'Nicolet P3'
_diffrn_measurement_method \w
_diffrn_radiation_monochromator graphite
_diffrn_radiation_source 'X-ray tube'
_diffrn_radiation_type 'Mo K\a'
_diffrn_radiation_wavelength 0.71073
_diffrn_reflns_av_R_equivalents 0.024
_diffrn_reflns_limit_h_max 13
_diffrn_reflns_limit_h_min 0
_diffrn_reflns_limit_k_max 16
_diffrn_reflns_limit_k_min -15
_diffrn_reflns_limit_l_max 17
_diffrn_reflns_limit_l_min -17
_diffrn_reflns_number 7283
_diffrn_reflns_theta_max 26.25
_diffrn_reflns_theta_min 2.0
_diffrn_standards_decay_% 1.6
_diffrn_standards_interval_count 96
_diffrn_standards_number 4
_exptl_absorpt_coefficient_mu 0.08952
_exptl_absorpt_correction_type none
_exptl_crystal_colour colorless
_exptl_crystal_density_diffrn 1.34
_exptl_crystal_description block
_exptl_crystal_F_000 720
_exptl_crystal_size_max 0.6
_exptl_crystal_size_mid 0.5
_exptl_crystal_size_min 0.4
_refine_diff_density_max 0.40
_refine_diff_density_min -0.24
_refine_ls_extinction_coef 1.3E-6(4)
_refine_ls_extinction_method 'modified Larson (SHELXTL-Plus)'
_refine_ls_goodness_of_fit_obs 1.830
_refine_ls_hydrogen_treatment refall
_refine_ls_matrix_type full
_refine_ls_number_parameters 572
_refine_ls_number_reflns 5393
_refine_ls_R_factor_all 0.0576
_refine_ls_R_factor_obs 0.0437
_refine_ls_shift/esd_max 0.013
_refine_ls_shift/esd_mean 0.001
_refine_ls_structure_factor_coef F
_refine_ls_weighting_details 'w = 1/[\s^2^(F) + 0.0004F^2^]'
_refine_ls_weighting_scheme calc
_refine_ls_wR_factor_all 0.0563
_refine_ls_wR_factor_obs 0.0543
_reflns_number_observed 5393
_reflns_number_total 6880
_reflns_observed_criterion refl_observed_if_F_>_4.0_sigma(F)
_cod_data_source_file bk1061.cif
_cod_data_source_block struct1
_cod_depositor_comments
;
The following automatic conversions were performed:

'_atom_site_thermal_displace_type' value 'uani' changed to 'Uani'
according to /home/saulius/struct/CIF-dictionaries/cif_core.dic
dictionary named 'cif_core.dic' version 2.4.1 from 2010-06-29 (53
times).

'_atom_site_thermal_displace_type' value 'uiso' changed to
'Uiso' according to
/home/saulius/struct/CIF-dictionaries/cif_core.dic dictionary named
'cif_core.dic' version 2.4.1 from 2010-06-29 (30 times).

Automatic conversion script
Id: cif_fix_values 1715 2011-07-08 13:25:40Z adriana 

The following automatic conversions were performed:

'_refine_ls_weighting_scheme' value 'w = 1/[\s^2^(F) + 0.0004F^2^]'
was changed to 'calc'. New tag '_refine_ls_weighting_details' was
created. The value of the new tag was set to 'w = 1/[\s^2^(F) +
0.0004F^2^]'.

Automatic conversion script
Id: cif_fix_values 3143 2015-03-26 13:38:13Z robertas 
;
_cod_database_code 2003316

loop_
_symmetry_equiv_pos_as_xyz
x,y,z
-x,-y,-z

loop_
_atom_site_aniso_label
_atom_site_aniso_U_11
_atom_site_aniso_U_12
_atom_site_aniso_U_13
_atom_site_aniso_U_22
_atom_site_aniso_U_23
_atom_site_aniso_U_33
C1 0.0219(8) -0.0043(7) -0.0032(7) 0.0233(8) -0.0086(9) 0.0258(8)
C2 0.0228(9) -0.0035(8) -0.0077(8) 0.0274(9) -0.0029(10) 0.0335(9)
C3 0.0286(10) -0.0128(8) -0.0136(9) 0.0339(10) -0.0013(10) 0.0362(10)
C4 0.0420(11) -0.0160(9) -0.0162(9) 0.0361(11) -0.0056(11) 0.0397(11)
C5 0.065(2) -0.0159(11) -0.0222(10) 0.035(2) -0.0106(12) 0.0420(11)
C6 0.0594(14) -0.0069(10) -0.0147(9) 0.0311(14) -0.0117(11) 0.0363(10)
C7 0.0398(11) -0.0026(8) -0.0083(8) 0.0348(11) -0.0083(10) 0.0268(10)
C8 0.0263(9) -0.0031(7) -0.0027(8) 0.0350(9) -0.0073(9) 0.0227(10)
C9 0.0255(9) -0.0101(7) -0.0026(7) 0.0296(9) -0.0015(9) 0.0225(9)
N10 0.0219(7) -0.0096(6) -0.0054(6) 0.0295(7) -0.0025(8) 0.0250(8)
C10a 0.0231(9) -0.0095(7) -0.0033(7) 0.0273(9) -0.0068(9) 0.0229(9)
C11 0.0214(9) -0.0068(7) -0.0061(8) 0.0299(9) -0.0073(10) 0.0307(9)
C12 0.0270(9) -0.0051(8) -0.0103(8) 0.0256(9) -0.0042(10) 0.0292(9)
C13 0.0275(9) -0.0098(7) -0.0025(7) 0.0262(9) -0.0060(8) 0.0217(9)
C14 0.0202(9) -0.0064(7) -0.0016(7) 0.0280(9) -0.0092(9) 0.0238(9)
C14a 0.0215(8) -0.0052(7) -0.0038(7) 0.0240(8) -0.0094(8) 0.0220(8)
C15 0.0265(9) -0.0066(7) -0.0078(7) 0.0233(9) -0.0064(9) 0.0254(8)
O16 0.0341(7) -0.0036(6) -0.0082(6) 0.0311(7) -0.0003(7) 0.0320(7)
C19 0.0194(8) -0.0048(7) -0.0028(8) 0.0264(8) -0.0088(10) 0.0329(9)
O20 0.0338(7) -0.0194(6) 0.0000(6) 0.0380(7) -0.0048(8) 0.0373(7)
O21 0.0362(7) -0.0181(6) -0.0158(6) 0.0408(7) -0.0047(8) 0.0392(8)
C22 0.080(2) -0.048(2) -0.0410(14) 0.075(2) -0.005(2) 0.076(2)
O17 0.0282(7) -0.0106(6) -0.0042(6) 0.0340(7) 0.0050(7) 0.0338(7)
C18 0.0364(12) -0.0107(11) -0.0089(10) 0.0365(12) 0.0132(14) 0.0486(12)
C1' 0.0303(9) -0.0069(7) -0.0050(7) 0.0251(9) -0.0048(9) 0.0212(9)
C2' 0.0307(10) -0.0053(8) -0.0018(8) 0.0301(10) -0.0023(9) 0.0246(10)
C3' 0.0261(9) -0.0083(8) -0.0011(9) 0.0295(9) -0.0017(11) 0.0395(10)
C4' 0.0299(10) -0.0115(9) -0.0047(10) 0.0351(10) -0.0076(13) 0.0498(11)
C5' 0.0379(12) -0.0148(11) -0.0161(11) 0.0397(12) -0.016(2) 0.0633(12)
C6' 0.0457(12) -0.0120(10) -0.0167(10) 0.0353(12) -0.0144(13) 0.0494(11)
C7' 0.0358(10) -0.0070(8) -0.0057(8) 0.0295(10) -0.0084(10) 0.0319(10)
C8' 0.0293(9) -0.0077(7) 0.0010(7) 0.0270(9) -0.0080(9) 0.0274(9)
C9' 0.0262(9) -0.0079(7) -0.0024(7) 0.0248(9) -0.0058(10) 0.0306(9)
N10' 0.0295(8) -0.0107(6) -0.0020(6) 0.0260(8) -0.0058(8) 0.0314(8)
C10a' 0.0307(9) -0.0102(7) -0.0055(7) 0.0237(9) -0.0062(9) 0.0271(8)
C11' 0.0440(11) -0.0167(9) -0.0054(8) 0.0295(11) -0.0039(9) 0.0258(10)
C12' 0.0505(12) -0.0117(9) -0.0173(8) 0.0264(12) 0.0016(10) 0.0277(9)
C13' 0.0386(11) -0.0041(9) -0.0139(8) 0.0296(11) -0.0069(10) 0.0336(10)
C14' 0.0325(10) -0.0058(8) -0.0046(8) 0.0296(10) -0.0058(10) 0.0267(10)
C14a' 0.0318(9) -0.0064(7) -0.0068(7) 0.0217(9) -0.0062(9) 0.0233(8)
C15' 0.0292(9) -0.0087(8) -0.0082(8) 0.0256(9) -0.0039(10) 0.0293(9)
O16' 0.0392(8) 0.0027(6) -0.0115(7) 0.0420(8) -0.0003(8) 0.0347(8)
C19' 0.0352(10) -0.0153(7) 0.0019(8) 0.0329(10) -0.0100(9) 0.0229(10)
O20' 0.0431(8) -0.0214(6) -0.0001(6) 0.0354(8) -0.0054(7) 0.0341(8)
O21' 0.0300(7) -0.0159(6) -0.0028(6) 0.0392(7) -0.0109(8) 0.0459(8)
C22' 0.0343(12) -0.0251(10) -0.0004(12) 0.0545(12) -0.0109(15) 0.0507(15)
O17' 0.0425(8) 0.0026(7) -0.0192(7) 0.0488(8) 0.0003(9) 0.0452(9)
C18' 0.062(2) 0.0011(14) -0.0353(13) 0.059(2) 0.005(2) 0.061(2)
C1A 0.081(2) -0.0123(14) 0.0012(13) 0.061(2) -0.012(2) 0.049(2)
C2A 0.029(2) -0.001(2) -0.004(2) 0.048(2) -0.018(2) 0.031(2)
O3A 0.054(2) -0.0070(15) -0.0134(15) 0.051(2) -0.011(2) 0.043(2)
O4A 0.0625(15) -0.0354(11) 0.0043(12) 0.0700(15) -0.0219(13) 0.042(2)
C5A 0.058(3) -0.029(2) -0.006(2) 0.053(3) -0.001(3) 0.046(3)

loop_
_atom_site_label
_atom_site_fract_x
_atom_site_fract_y
_atom_site_fract_z
_atom_site_U_iso_or_equiv
_atom_site_thermal_displace_type
_atom_site_calc_flag
_atom_site_calc_attached_atom
C1 0.5859(2) 0.66606(14) -0.08305(14) 0.0238(6) Uani ? ?
C2 0.7178(2) 0.6823(2) -0.0730(2) 0.0293(7) Uani ? ?
C3 0.6865(2) 0.7681(2) -0.0154(2) 0.0317(8) Uani ? ?
C4 0.6406(2) 0.8370(2) 0.0349(2) 0.0368(9) Uani ? ?
C5 0.5606(3) 0.9124(2) 0.1002(2) 0.0438(11) Uani ? ?
C6 0.4320(3) 0.9110(2) 0.1455(2) 0.0415(10) Uani ? ?
C7 0.3779(2) 0.8346(2) 0.1259(2) 0.0350(8) Uani ? ?
C8 0.3535(2) 0.7656(2) 0.09913(14) 0.0296(7) Uani ? ?
C9 0.3570(2) 0.6732(2) 0.05849(14) 0.0268(7) Uani ? ?
N10 0.29985(14) 0.70876(12) -0.03403(11) 0.0256(6) Uani ? ?
C10a 0.3617(2) 0.78345(14) -0.12160(13) 0.0238(7) Uani ? ?
C11 0.2856(2) 0.8731(2) -0.17996(14) 0.0271(7) Uani ? ?
C12 0.3462(2) 0.9470(2) -0.26255(14) 0.0272(7) Uani ? ?
C13 0.4853(2) 0.93257(14) -0.28373(13) 0.0250(7) Uani ? ?
C14 0.5611(2) 0.84494(14) -0.22334(13) 0.0240(7) Uani ? ?
C14a 0.5014(2) 0.76829(13) -0.14303(13) 0.0219(6) Uani ? ?
C15 0.5074(2) 0.61638(14) 0.02566(13) 0.0243(7) Uani ? ?
O16 0.56016(13) 0.53616(10) 0.08362(10) 0.0350(5) Uani ? ?
C19 0.2093(2) 0.65582(14) -0.03619(14) 0.0268(7) Uani ? ?
O20 0.15793(13) 0.59347(11) 0.03936(10) 0.0367(6) Uani ? ?
O21 0.18473(13) 0.68333(11) -0.13155(11) 0.0360(6) Uani ? ?
C22 0.0881(3) 0.6342(2) -0.1407(2) 0.0670(14) Uani ? ?
O17 0.55611(12) 1.00131(10) -0.36188(10) 0.0350(5) Uani ? ?
C18 0.4793(2) 1.0999(2) -0.4168(2) 0.0457(9) Uani ? ?
C1' -0.0328(2) 0.32076(14) 0.56189(14) 0.0259(7) Uani ? ?
C2' -0.1448(2) 0.2621(2) 0.6339(2) 0.0310(7) Uani ? ?
C3' -0.1756(2) 0.1980(2) 0.5774(2) 0.0344(7) Uani ? ?
C4' -0.1822(2) 0.1459(2) 0.5217(2) 0.0390(8) Uani ? ?
C5' -0.1611(2) 0.0868(2) 0.4442(2) 0.0436(9) Uani ? ?
C6' -0.0485(2) 0.0836(2) 0.3663(2) 0.0405(9) Uani ? ?
C7' 0.0475(2) 0.1388(2) 0.3661(2) 0.0328(8) Uani ? ?
C8' 0.1128(2) 0.1883(2) 0.38140(14) 0.0291(7) Uani ? ?
C9' 0.1772(2) 0.24197(14) 0.42564(14) 0.0280(7) Uani ? ?
N10' 0.1683(2) 0.35851(12) 0.37182(12) 0.0294(6) Uani ? ?
C10a' 0.0331(2) 0.42370(14) 0.37165(14) 0.0265(7) Uani ? ?
C11' 0.0011(2) 0.5013(2) 0.2830(2) 0.0324(8) Uani ? ?
C12' -0.1320(2) 0.5592(2) 0.2835(2) 0.0342(8) Uani ? ?
C13' -0.2323(2) 0.5358(2) 0.3725(2) 0.0337(8) Uani ? ?
C14' -0.2004(2) 0.4580(2) 0.4607(2) 0.0308(8) Uani ? ?
C14a' -0.0675(2) 0.40135(14) 0.46250(13) 0.0253(7) Uani ? ?
C15' 0.0999(2) 0.23482(14) 0.54087(14) 0.0278(7) Uani ? ?
O16' 0.14276(14) 0.16436(12) 0.61052(11) 0.0430(6) Uani ? ?
C19' 0.2755(2) 0.4058(2) 0.34415(14) 0.0298(8) Uani ? ?
O20' 0.27145(14) 0.50119(11) 0.29901(10) 0.0374(6) Uani ? ?
O21' 0.38404(13) 0.33232(11) 0.37235(11) 0.0377(6) Uani ? ?
C22' 0.5061(2) 0.3713(2) 0.3429(2) 0.0456(10) Uani ? ?
O17' -0.3677(2) 0.58508(12) 0.38183(12) 0.0493(7) Uani ? ?
C18' -0.4096(3) 0.6542(2) 0.2905(2) 0.0642(12) Uani ? ?
C1A -0.0442(3) -0.1626(2) 0.1254(2) 0.0689(14) Uani ? ?
C2A 0.0052(4) -0.0730(3) 0.1070(3) 0.037(2) Uani ? ?
O3A 0.0390(3) -0.0458(3) 0.1695(3) 0.0505(14) Uani ? ?
O4A 0 0 0 0.0553(11) Uani ? ?
C5A 0.0642(5) 0.0867(4) -0.0192(4) 0.053(2) Uani ? ?
H22A 0.0767 0.6583 -0.2116 0.0816 Uiso calc c22
H22B 0.1192 0.5552 -0.1233 0.0816 Uiso calc c22
H22C 0.0034 0.6563 -0.0931 0.0816 Uiso calc c22
H18D -0.5056 0.6831 0.3078 0.0768 Uiso calc c18'
H18E -0.3657 0.7141 0.2634 0.0768 Uiso calc c18'
H18F -0.3861 0.6123 0.2381 0.0768 Uiso calc c18'
H1' -0.014(2) 0.360(2) 0.600(2) 0.031(5) Uiso ? ?
H2A' -0.112(2) 0.211(2) 0.698(2) 0.040(6) Uiso ? ?
H2B' -0.226(2) 0.315(2) 0.659(2) 0.032(5) Uiso ? ?
H5' -0.224(2) 0.049(2) 0.443(2) 0.050(6) Uiso ? ?
H6' -0.029(2) 0.041(2) 0.313(2) 0.065(7) Uiso ? ?
H9' 0.274(2) 0.202(2) 0.4257(15) 0.029(5) Uiso ? ?
H11' 0.073(2) 0.520(2) 0.219(2) 0.042(6) Uiso ? ?
H12' -0.156(2) 0.614(2) 0.223(2) 0.032(5) Uiso ? ?
H14' -0.270(2) 0.442(2) 0.520(2) 0.037(5) Uiso ? ?
H22D 0.582(3) 0.304(2) 0.352(2) 0.076(9) Uiso ? ?
H22E 0.520(3) 0.413(2) 0.275(2) 0.063(8) Uiso ? ?
H22F 0.496(3) 0.415(2) 0.393(2) 0.070(8) Uiso ? ?
H1 0.611(2) 0.609(2) -0.1201(15) 0.028(5) Uiso ? ?
H2A 0.763(2) 0.612(2) -0.0334(15) 0.028(5) Uiso ? ?
H2B 0.777(2) 0.702(2) -0.146(2) 0.036(5) Uiso ? ?
H5 0.601(2) 0.959(2) 0.113(2) 0.057(7) Uiso ? ?
H6 0.376(2) 0.960(2) 0.190(2) 0.056(7) Uiso ? ?
H9 0.312(2) 0.621(2) 0.112(2) 0.028(5) Uiso ? ?
H11 0.189(2) 0.8826(15) -0.1664(14) 0.030(5) Uiso ? ?
H12 0.292(2) 1.007(2) -0.3018(15) 0.028(5) Uiso ? ?
H14 0.657(2) 0.8384(14) -0.2375(14) 0.022(4) Uiso ? ?
H18A 0.550(3) 1.144(2) -0.459(2) 0.070(8) Uiso ? ?
H18B 0.422(3) 1.084(2) -0.457(2) 0.061(7) Uiso ? ?
H18C 0.407(2) 1.144(2) -0.364(2) 0.058(7) Uiso ? ?

loop_
_atom_type_symbol
_atom_type_scat_source
_atom_type_scat_dispersion_real
_atom_type_scat_dispersion_imag
C 'International Tables Vol.IV' .002 .002
O 'International Tables Vol.IV' .008 .006
H 'International Tables Vol.IV' 0 0
N 'International Tables Vol.IV' .004 .003

loop_
_geom_angle_atom_site_label_1
_geom_angle_atom_site_label_2
_geom_angle_atom_site_label_3
_geom_angle_site_symmetry_1
_geom_angle
_geom_angle_publ_flag
C2 C1 C14a . 114.5(2) no
C14a C1 C15 . 113.67(13) no
C15 C1 C2 . 109.4(2) no
C3 C2 C1 . 110.01(14) no
C4 C3 C2 . 169.7(2) no
C5 C4 C3 . 168.2(3) no
C6 C5 C4 . 119.5(3) no
C7 C6 C5 . 118.5(2) no
C8 C7 C6 . 169.1(2) no
C9 C8 C7 . 167.0(2) no
N10 C9 C15 . 108.41(14) no
N10 C9 C8 . 112.88(14) no
C15 C9 C8 . 105.5(2) no
C10a N10 C19 . 125.3(2) no
C10a N10 C9 . 115.6(2) no
C19 N10 C9 . 118.26(14) no
C11 C10a C14a . 120.21(15) no
C11 C10a N10 . 121.53(15) no
C14a C10a N10 . 118.12(14) no
C12 C11 C10a . 121.1(2) no
C13 C12 C11 . 118.9(2) no
C14 C13 O17 . 115.6(2) no
C14 C13 C12 . 120.2(2) no
O17 C13 C12 . 124.21(14) no
C14a C14 C13 . 121.1(2) no
C1 C14a C10a . 120.13(14) no
C1 C14a C14 . 121.3(2) no
C10a C14a C14 . 118.51(14) no
O16 C15 C1 . 121.90(14) no
O16 C15 C9 . 121.05(14) no
C1 C15 C9 . 117.05(13) no
O20 C19 O21 . 125.0(2) no
O20 C19 N10 . 123.9(2) no
O21 C19 N10 . 111.12(14) no
C22 O21 C19 . 115.1(2) no
C18 O17 C13 . 116.96(14) no
C2' C1' C14a' . 115.0(2) no
C14a' C1' C15' . 113.34(14) no
C15' C1' C2' . 109.35(14) no
C3' C2' C1' . 110.4(2) no
C4' C3' C2' . 170.3(2) no
C5' C4' C3' . 167.5(2) no
C6' C5' C4' . 119.5(3) no
C7' C6' C5' . 118.1(2) no
C8' C7' C6' . 168.9(2) no
C9' C8' C7' . 166.8(2) no
N10' C9' C15' . 108.89(15) no
N10' C9' C8' . 112.2(2) no
C15' C9' C8' . 105.9(2) no
C10a' N10' C19' . 121.99(15) no
C10a' N10' C9' . 114.23(15) no
C19' N10' C9' . 122.41(15) no
C11' C10a' C14a' . 120.7(2) no
C11' C10a' N10' . 121.69(15) no
C14a' C10a' N10' . 117.49(14) no
C12' C11' C10a' . 120.4(2) no
C13' C12' C11' . 119.1(2) no
C14' C13' O17' . 114.8(2) no
C14' C13' C12' . 120.4(2) no
O17' C13' C12' . 124.7(2) no
C14a' C14' C13' . 121.2(2) no
C1' C14a' C10a' . 121.1(2) no
C1' C14a' C14' . 120.70(14) no
C10a' C14a' C14' . 118.1(2) no
O16' C15' C1' . 122.3(2) no
O16' C15' C9' . 121.03(15) no
C1' C15' C9' . 116.66(14) no
O20' C19' O21' . 124.9(2) no
O20' C19' N10' . 123.9(2) no
O21' C19' N10' . 111.2(2) no
C22' O21' C19' . 116.4(2) no
C18' O17' C13' . 117.8(2) no
O3A C2A O4A . 120.9(4) no
O3A C2A C1A . 126.6(4) no
O4A C2A C1A . 112.2(4) no
C5A O4A C2A . 110.1(3) no
C1A C5A O4A 2_555 106.8(3) no
H1 C1 C2 . 106.8(12) no
H1 C1 C14a . 108.2(11) no
H1 C1 C15 . 103.5(10) no
H2A C2 H2B . 110.3(14) no
H2A C2 C3 . 109.3(14) no
H2A C2 C1 . 107.1(14) no
H2B C2 C3 . 111.3(14) no
H2B C2 C1 . 108.7(15) no
H5 C5 C6 . 121.6(13) no
H5 C5 C4 . 118.8(13) no
H6 C6 C7 . 120.(2) no
H6 C6 C5 . 122.(2) no
H9 C9 N10 . 109.7(14) no
H9 C9 C15 . 108.9(10) no
H9 C9 C8 . 111.3(14) no
H11 C11 C12 . 118.5(10) no
H11 C11 C10a . 120.3(10) no
H12 C12 C13 . 121.8(12) no
H12 C12 C11 . 119.3(11) no
H14 C14 C14a . 120.2(9) no
H14 C14 C13 . 118.7(9) no
H22A C22 H22B . 109.5(4) no
H22A C22 H22C . 109.5(4) no
H22A C22 O21 . 109.6(3) no
H22B C22 H22C . 109.5(3) no
H22B C22 O21 . 109.6(3) no
H22C C22 O21 . 109.2(4) no
H18A C18 H18B . 119.(2) no
H18A C18 H18C . 109.(2) no
H18A C18 O17 . 102.8(14) no
H18B C18 H18C . 103.(2) no
H18B C18 O17 . 112.4(12) no
H18C C18 O17 . 110.7(13) no
H1' C1' C2' . 108.5(11) no
H1' C1' C14a' . 107.5(11) no
H1' C1' C15' . 102.4(11) no
H2A' C2' H2B' . 107.(2) no
H2A' C2' C3' . 110.(2) no
H2A' C2' C1' . 108.7(13) no
H2B' C2' C3' . 110.(2) no
H2B' C2' C1' . 110.8(13) no
H5' C5' C6' . 116.6(13) no
H5' C5' C4' . 123.9(13) no
H6' C6' C7' . 120.(2) no
H6' C6' C5' . 122.(2) no
H9' C9' N10' . 110.1(11) no
H9' C9' C15' . 107.0(11) no
H9' C9' C8' . 112.3(14) no
H11' C11' C12' . 118.5(12) no
H11' C11' C10a' . 121.0(12) no
H12' C12' C13' . 119.6(11) no
H12' C12' C11' . 121.3(10) no
H14' C14' C14a' . 119.4(12) no
H14' C14' C13' . 119.4(13) no
H22D C22' H22E . 112.(2) no
H22D C22' H22F . 109.(3) no
H22D C22' O21' . 106.(2) no
H22E C22' H22F . 111.(3) no
H22E C22' O21' . 111.(2) no
H22F C22' O21' . 107.(2) no
H18D C18' H18E . 109.5(3) no
H18D C18' H18F . 109.5(4) no
H18D C18' O17' . 109.4(3) no
H18E C18' H18F . 109.5(3) no
H18E C18' O17' . 109.6(4) no
H18F C18' O17' . 109.4(3) no

loop_
_geom_bond_atom_site_label_1
_geom_bond_atom_site_label_2
_geom_bond_site_symmetry_2
_geom_bond_distance
_geom_bond_publ_flag
C2 C1 . 1.547(3) no
C14a C1 . 1.525(2) no
C15 C1 . 1.528(2) no
C3 C2 . 1.463(3) no
C4 C3 . 1.193(3) no
C5 C4 . 1.431(3) no
C6 C5 . 1.331(4) no
C7 C6 . 1.425(4) no
C8 C7 . 1.195(4) no
C9 C8 . 1.465(3) no
N10 C9 . 1.465(3) no
C15 C9 . 1.539(2) no
C10a N10 . 1.429(2) no
C19 N10 . 1.370(3) no
C11 C10a . 1.386(2) no
C14a C10a . 1.397(2) no
C12 C11 . 1.384(2) no
C13 C12 . 1.393(3) no
C14 C13 . 1.386(2) no
O17 C13 . 1.370(2) no
C14a C14 . 1.388(2) no
O16 C15 . 1.206(2) no
O20 C19 . 1.208(2) no
O21 C19 . 1.333(3) no
C22 O21 . 1.432(4) no
C18 O17 . 1.429(2) no
C2' C1' . 1.547(3) no
C14a' C1' . 1.518(2) no
C15' C1' . 1.524(2) no
C3' C2' . 1.462(4) no
C4' C3' . 1.198(4) no
C5' C4' . 1.421(4) no
C6' C5' . 1.343(3) no
C7' C6' . 1.430(4) no
C8' C7' . 1.188(3) no
C9' C8' . 1.470(3) no
N10' C9' . 1.467(2) no
C15' C9' . 1.531(2) no
C10a' N10' . 1.436(2) no
C19' N10' . 1.373(3) no
C11' C10a' . 1.385(2) no
C14a' C10a' . 1.397(2) no
C12' C11' . 1.392(3) no
C13' C12' . 1.383(3) no
C14' C13' . 1.381(3) no
O17' C13' . 1.377(2) no
C14a' C14' . 1.392(3) no
O16' C15' . 1.203(2) no
O20' C19' . 1.208(2) no
O21' C19' . 1.336(2) no
C22' O21' . 1.452(3) no
C18' O17' . 1.413(3) no
C2A C1A . 1.359(6) no
O3A C2A . 1.204(7) no
O4A C2A . 1.495(4) no
C5A O4A . 1.424(6) no
C5A C1A 2_555 1.529(6) no
H1 C1 . 0.95(2) no
H2A C2 . 0.97(2) no
H2B C2 . 1.02(2) no
H5 C5 . 0.93(3) no
H6 C6 . 0.95(2) no
H9 C9 . 0.96(2) no
H11 C11 . 0.97(2) no
H12 C12 . 0.95(2) no
H14 C14 . 0.96(2) no
H22A C22 . 0.96 no
H22B C22 . 0.96 no
H22C C22 . 0.96 no
H18A C18 . 1.02(3) no
H18B C18 . 1.04(3) no
H18C C18 . 1.05(2) no
H1' C1' . 0.94(3) no
H2A' C2' . 1.01(2) no
H2B' C2' . 0.97(2) no
H5' C5' . 0.96(3) no
H6' C6' . 0.98(3) no
H9' C9' . 1.01(2) no
H11' C11' . 1.00(2) no
H12' C12' . 0.96(2) no
H14' C14' . 0.94(2) no
H22D C22' . 1.00(3) no
H22E C22' . 0.93(3) no
H22F C22' . 0.98(3) no
H18D C18' . 0.96 no
H18E C18' . 0.96 no
H18F C18' . 0.96 no
